data_7215596
loop_
_publ_author_name
'Kaiser, Carlos R.'
'Pais, Karla C.'
'de Souza, Marcus V. N.'
'Wardell, James L.'
'Wardell, Solange M. S. V.'
'Tiekink, Edward R. T.'

_publ_section_title
;
 Assessing the persistence of the N--H&#x22EF;N hydrogen bonding leading
 to supramolecular chains in molecules related to the anti-malarial drug,
 chloroquine
;
_journal_coden_ASTM CRECF4
_journal_issue 6
_journal_name_full CrystEngComm
_journal_page_first 1133
_journal_page_last 1140
_journal_paper_doi 10.1039/b823058g
_journal_volume 11
_journal_year 2009
_chemical_formula_moiety 'C11 H11 Cl N2 O'
_chemical_formula_sum 'C11 H11 Cl N2 O'
_chemical_formula_weight 222.67
_space_group_IT_number 14
_symmetry_cell_setting monoclinic
_symmetry_space_group_name_Hall '-P 2yn'
_symmetry_space_group_name_H-M 'P 1 21/n 1'
_atom_sites_solution_hydrogens geom
_atom_sites_solution_primary direct
_atom_sites_solution_secondary difmap
_audit_creation_method SHELXL-97
_cell_angle_alpha 90
_cell_angle_beta 93.546(3)
_cell_angle_gamma 90
_cell_formula_units_Z 4
_cell_length_a 4.5721(1)
_cell_length_b 14.8383(6)
_cell_length_c 14.8932(6)
_cell_measurement_reflns_used 2324
_cell_measurement_temperature 120(2)
_cell_measurement_theta_max 27.5
_cell_measurement_theta_min 2.9
_cell_volume 1008.45(6)
_computing_cell_refinement 'DENZO (Otwinowski & Minor, 1997) & COLLECT (Hooft, R.W.W., 1998)'
_computing_data_collection 'COLLECT (Hooft, R.W.W., 1998)'
_computing_data_reduction 'DENZO (Otwinowski & Minor, 1997) & COLLECT (Hooft, R.W.W., 1998)'
_computing_molecular_graphics 'ORTEPII (Johnson, 1976) and DIAMOND (Crystal Impact, 2006'
_computing_publication_material SHELXL97
_computing_structure_refinement 'SHELXL97 (Sheldrick, 1997)'
_computing_structure_solution 'SHELXS97 (Sheldrick, 1997)'
_diffrn_ambient_temperature 120(2)
_diffrn_detector_area_resol_mean 9.091
_diffrn_measured_fraction_theta_full 0.998
_diffrn_measured_fraction_theta_max 0.998
_diffrn_measurement_device_type 'Bruker-Nonius 95mm CCD camera on \k-goniostat'
_diffrn_measurement_method '\f & \w scans'
_diffrn_radiation_monochromator graphite
_diffrn_radiation_source 'Bruker-Nonius FR591 rotating anode'
_diffrn_radiation_type MoK\a
_diffrn_radiation_wavelength 0.71070
_diffrn_reflns_av_R_equivalents 0.068
_diffrn_reflns_av_sigmaI/netI 0.048
_diffrn_reflns_limit_h_max 5
_diffrn_reflns_limit_h_min -5
_diffrn_reflns_limit_k_max 19
_diffrn_reflns_limit_k_min -18
_diffrn_reflns_limit_l_max 19
_diffrn_reflns_limit_l_min -19
_diffrn_reflns_number 13921
_diffrn_reflns_theta_full 27.5
_diffrn_reflns_theta_max 27.5
_diffrn_reflns_theta_min 3.1
_diffrn_standards_decay_% 0
_diffrn_standards_number 0
_exptl_absorpt_coefficient_mu 0.350
_exptl_absorpt_correction_T_max 1
_exptl_absorpt_correction_T_min 0.721
_exptl_absorpt_correction_type multi-scan
_exptl_absorpt_process_details 'SADABS V2.10 (Sheldrick, 2003)'
_exptl_crystal_colour colourless
_exptl_crystal_density_diffrn 1.467
_exptl_crystal_density_method 'not measured'
_exptl_crystal_description rod
_exptl_crystal_F_000 464
_exptl_crystal_size_max 0.42
_exptl_crystal_size_mid 0.12
_exptl_crystal_size_min 0.10
_refine_diff_density_max 0.28
_refine_diff_density_min -0.30
_refine_diff_density_rms 0.065
_refine_ls_extinction_method none
_refine_ls_goodness_of_fit_ref 1.05
_refine_ls_hydrogen_treatment constr
_refine_ls_matrix_type full
_refine_ls_number_parameters 142
_refine_ls_number_reflns 2296
_refine_ls_number_restraints 2
_refine_ls_restrained_S_all 1.05
_refine_ls_R_factor_all 0.071
_refine_ls_R_factor_gt 0.041
_refine_ls_shift/su_max <0.001
_refine_ls_shift/su_mean 0.000
_refine_ls_structure_factor_coef Fsqd
_refine_ls_weighting_details 'calc w=1/[\s^2^(Fo^2^)+(0.0447P)^2^+0.4254P] where P=(Fo^2^+2Fc^2^)/3'
_refine_ls_weighting_scheme calc
_refine_ls_wR_factor_gt 0.091
_refine_ls_wR_factor_ref 0.104
_reflns_number_gt 1624
_reflns_number_total 2296
_reflns_threshold_expression I>2\s(I)
_cod_duplicate_entry 7200871
_cod_data_source_file b823058g.txt
_cod_data_source_block CH2CH2OH
_cod_depositor_comments
;
 Updated bibliographic information.

 Antanas Vaitkus,
 2019-09-17

 Marked entry as a duplicate of entry 7200871.

 Antanas Vaitkus,
 2019-09-17
;
_cod_original_sg_symbol_Hall '-P 2yn '
_cod_original_sg_symbol_H-M 'P 21/n'
_cod_database_code 7215596

loop_
_symmetry_equiv_pos_as_xyz
'x, y, z'
'-x+1/2, y+1/2, -z+1/2'
'-x, -y, -z'
'x-1/2, -y-1/2, z-1/2'

loop_
_atom_site_label
_atom_site_type_symbol
_atom_site_fract_x
_atom_site_fract_y
_atom_site_fract_z
_atom_site_U_iso_or_equiv
_atom_site_adp_type
_atom_site_occupancy
_atom_site_symmetry_multiplicity
_atom_site_calc_flag
_atom_site_refinement_flags
Cl1 Cl 1.08404(11) 0.09498(4) 0.42344(3) 0.02970(17) Uani 1 1 d .
O1 O -0.0263(3) 0.05329(9) -0.09674(9) 0.0227(3) Uani 1 1 d D
H1O H -0.0115 0.0863 -0.1421 0.034 Uiso 1 1 d D
N1 N 0.4712(4) 0.33259(11) 0.25709(11) 0.0240(4) Uani 1 1 d .
N2 N 0.0711(3) 0.14634(11) 0.07666(11) 0.0212(4) Uani 1 1 d D
H2N H 0.0755 0.0887 0.0904 0.025 Uiso 1 1 d D
C1 C 0.2803(4) 0.35592(13) 0.19085(13) 0.0259(5) Uani 1 1 d .
H1 H 0.2329 0.4181 0.1854 0.031 Uiso 1 1 calc R
C2 C 0.1430(4) 0.29777(13) 0.12867(13) 0.0228(4) Uani 1 1 d .
H2 H 0.0105 0.3205 0.0825 0.027 Uiso 1 1 calc R
C3 C 0.2009(4) 0.20630(12) 0.13447(12) 0.0177(4) Uani 1 1 d .
C4 C 0.4151(4) 0.17727(12) 0.20328(12) 0.0182(4) Uani 1 1 d .
C5 C 0.5080(4) 0.08725(13) 0.21360(13) 0.0213(4) Uani 1 1 d .
H5 H 0.4266 0.0428 0.1735 0.026 Uiso 1 1 calc R
C6 C 0.7115(4) 0.06206(13) 0.27956(13) 0.0222(4) Uani 1 1 d .
H6 H 0.7711 0.0009 0.2856 0.027 Uiso 1 1 calc R
C7 C 0.8310(4) 0.12808(13) 0.33829(12) 0.0206(4) Uani 1 1 d .
C8 C 0.7517(4) 0.21577(13) 0.33010(12) 0.0206(4) Uani 1 1 d .
H8 H 0.8384 0.2592 0.3704 0.025 Uiso 1 1 calc R
C9 C 0.5416(4) 0.24313(13) 0.26232(12) 0.0194(4) Uani 1 1 d .
C10 C -0.1488(4) 0.17288(13) 0.00730(12) 0.0202(4) Uani 1 1 d .
H10A H -0.0654 0.2183 -0.0325 0.024 Uiso 1 1 calc R
H10B H -0.3178 0.2005 0.0354 0.024 Uiso 1 1 calc R
C11 C -0.2501(4) 0.09223(13) -0.04726(13) 0.0224(4) Uani 1 1 d .
H11A H -0.3246 0.0461 -0.0064 0.027 Uiso 1 1 calc R
H11B H -0.4148 0.1105 -0.0897 0.027 Uiso 1 1 calc R

loop_
_atom_site_aniso_label
_atom_site_aniso_U_11
_atom_site_aniso_U_22
_atom_site_aniso_U_33
_atom_site_aniso_U_23
_atom_site_aniso_U_13
_atom_site_aniso_U_12
Cl1 0.0309(3) 0.0308(3) 0.0264(3) -0.0007(2) -0.0069(2) -0.0001(2)
O1 0.0308(8) 0.0171(7) 0.0198(7) 0.0013(6) -0.0026(6) 0.0019(6)
N1 0.0298(9) 0.0174(9) 0.0250(9) -0.0044(7) 0.0028(7) -0.0005(7)
N2 0.0245(9) 0.0175(8) 0.0212(9) 0.0010(7) -0.0016(7) -0.0007(7)
C1 0.0304(11) 0.0179(10) 0.0298(12) 0.0001(8) 0.0054(9) 0.0016(8)
C2 0.0253(10) 0.0214(10) 0.0218(10) 0.0002(8) 0.0013(8) 0.0026(8)
C3 0.0184(9) 0.0171(9) 0.0180(9) -0.0008(7) 0.0054(7) -0.0020(7)
C4 0.0196(10) 0.0171(9) 0.0180(9) -0.0014(7) 0.0038(7) -0.0024(8)
C5 0.0250(10) 0.0178(10) 0.0210(10) -0.0030(8) 0.0012(8) -0.0038(8)
C6 0.0254(11) 0.0193(10) 0.0218(10) -0.0007(8) 0.0014(8) -0.0015(8)
C7 0.0189(10) 0.0253(10) 0.0176(10) -0.0016(8) 0.0009(8) -0.0022(8)
C8 0.0226(10) 0.0210(10) 0.0186(10) -0.0051(8) 0.0035(8) -0.0046(8)
C9 0.0214(10) 0.0181(10) 0.0194(10) -0.0030(7) 0.0071(8) -0.0030(8)
C10 0.0205(10) 0.0203(10) 0.0200(10) 0.0018(8) 0.0028(8) 0.0016(8)
C11 0.0200(10) 0.0208(10) 0.0257(11) 0.0024(8) -0.0024(8) -0.0018(8)

loop_
_atom_type_symbol
_atom_type_description
_atom_type_scat_dispersion_real
_atom_type_scat_dispersion_imag
_atom_type_scat_source
C C 0.0033 0.0016 'International Tables Vol C Tables 4.2.6.8 and 6.1.1.4'
H H 0.0000 0.0000 'International Tables Vol C Tables 4.2.6.8 and 6.1.1.4'
Cl Cl 0.1484 0.1585 'International Tables Vol C Tables 4.2.6.8 and 6.1.1.4'
N N 0.0061 0.0033 'International Tables Vol C Tables 4.2.6.8 and 6.1.1.4'
O O 0.0106 0.0060 'International Tables Vol C Tables 4.2.6.8 and 6.1.1.4'

loop_
_geom_angle_atom_site_label_1
_geom_angle_atom_site_label_2
_geom_angle_atom_site_label_3
_geom_angle
C11 O1 H1O 106.1
C1 N1 C9 116.03(16)
C3 N2 C10 122.22(16)
C3 N2 H2N 119.3
C10 N2 H2N 115.7
N1 C1 C2 125.86(18)
N1 C1 H1 117.1
C2 C1 H1 117.1
C3 C2 C1 119.44(18)
C3 C2 H2 120.3
C1 C2 H2 120.3
N2 C3 C2 122.13(17)
N2 C3 C4 120.65(16)
C2 C3 C4 117.18(17)
C5 C4 C9 118.63(17)
C5 C4 C3 123.33(17)
C9 C4 C3 118.03(17)
C6 C5 C4 121.81(18)
C6 C5 H5 119.1
C4 C5 H5 119.1
C5 C6 C7 118.73(18)
C5 C6 H6 120.6
C7 C6 H6 120.6
C8 C7 C6 121.57(18)
C8 C7 Cl1 120.05(15)
C6 C7 Cl1 118.38(15)
C7 C8 C9 120.53(17)
C7 C8 H8 119.7
C9 C8 H8 119.7
N1 C9 C8 117.91(17)
N1 C9 C4 123.37(17)
C8 C9 C4 118.73(17)
N2 C10 C11 110.22(15)
N2 C10 H10A 109.6
C11 C10 H10A 109.6
N2 C10 H10B 109.6
C11 C10 H10B 109.6
H10A C10 H10B 108.1
O1 C11 C10 113.35(15)
O1 C11 H11A 108.9
C10 C11 H11A 108.9
O1 C11 H11B 108.9
C10 C11 H11B 108.9
H11A C11 H11B 107.7

loop_
_geom_bond_atom_site_label_1
_geom_bond_atom_site_label_2
_geom_bond_distance
Cl1 C7 1.7339(19)
O1 C11 1.420(2)
O1 H1O 0.8400
N1 C1 1.322(3)
N1 C9 1.367(2)
N2 C3 1.350(2)
N2 C10 1.451(2)
N2 H2N 0.8799
C1 C2 1.387(3)
C1 H1 0.9500
C2 C3 1.384(3)
C2 H2 0.9500
C3 C4 1.439(3)
C4 C5 1.407(3)
C4 C9 1.414(3)
C5 C6 1.363(3)
C5 H5 0.9500
C6 C7 1.401(3)
C6 H6 0.9500
C7 C8 1.354(3)
C8 C9 1.410(3)
C8 H8 0.9500
C10 C11 1.503(3)
C10 H10A 0.9900
C10 H10B 0.9900
C11 H11A 0.9900
C11 H11B 0.9900

loop_
_geom_torsion_atom_site_label_1
_geom_torsion_atom_site_label_2
_geom_torsion_atom_site_label_3
_geom_torsion_atom_site_label_4
_geom_torsion
C9 N1 C1 C2 1.6(3)
N1 C1 C2 C3 1.0(3)
C10 N2 C3 C2 -3.2(3)
C10 N2 C3 C4 179.07(16)
C1 C2 C3 N2 179.12(18)
C1 C2 C3 C4 -3.1(3)
N2 C3 C4 C5 1.7(3)
C2 C3 C4 C5 -176.19(18)
N2 C3 C4 C9 -179.47(17)
C2 C3 C4 C9 2.7(3)
C9 C4 C5 C6 1.1(3)
C3 C4 C5 C6 180.00(17)
C4 C5 C6 C7 -0.2(3)
C5 C6 C7 C8 -0.9(3)
C5 C6 C7 Cl1 178.68(15)
C6 C7 C8 C9 0.9(3)
Cl1 C7 C8 C9 -178.64(14)
C1 N1 C9 C8 177.91(17)
C1 N1 C9 C4 -1.9(3)
C7 C8 C9 N1 -179.73(18)
C7 C8 C9 C4 0.1(3)
C5 C4 C9 N1 178.74(18)
C3 C4 C9 N1 -0.2(3)
C5 C4 C9 C8 -1.1(3)
C3 C4 C9 C8 179.99(16)
C3 N2 C10 C11 179.24(16)
N2 C10 C11 O1 -64.7(2)
